data_4321289
loop_
_publ_author_name
'Weijie Teng'
'Ulrich Englich'
'Karin Ruhlandt-Senge'

_publ_section_title
;
 Syntheses, Structures, and Reactivities of Heteroleptic Magnesium Amide
 Thiolates
;
_journal_name_full 'Inorganic Chemistry'
_journal_page_first 3875
_journal_page_last 3880
_journal_paper_doi 10.1021/ic9913738
_journal_volume 39
_journal_year 2000
_chemical_formula_sum 'C68 H134 Mg2 N2 O5 S2 Si4'
_chemical_formula_weight 1284.91
_chemical_name_systematic
;
 ?
;
_space_group_IT_number 15
_symmetry_cell_setting monoclinic
_symmetry_space_group_name_Hall '-C 2yc'
_symmetry_space_group_name_H-M 'C 1 2/c 1'
_atom_sites_solution_hydrogens geom
_atom_sites_solution_primary direct
_atom_sites_solution_secondary difmap
_audit_creation_method SHELXL-97
_cell_angle_alpha 90.00
_cell_angle_beta 98.755(3)
_cell_angle_gamma 90.00
_cell_formula_units_Z 4
_cell_length_a 42.8293(16)
_cell_length_b 10.9737(5)
_cell_length_c 16.8305(7)
_cell_measurement_reflns_used 6579
_cell_measurement_temperature 91(2)
_cell_volume 7818.1(6)
_computing_cell_refinement 'Bruker SMART'
_computing_data_collection 'Bruker SMART'
_computing_data_reduction 'Bruker SHELXTL'
_computing_molecular_graphics 'Bruker SHELXTL'
_computing_publication_material 'Bruker SHELXTL'
_computing_structure_refinement 'SHELXL-97 (Sheldrick, 1997)'
_computing_structure_solution 'SHELXS-97 (Sheldrick, 1990)'
_diffrn_ambient_temperature 91(2)
_diffrn_measured_fraction_theta_full 0.594
_diffrn_measured_fraction_theta_max 0.594
_diffrn_measurement_device_type 'CCD area detector'
_diffrn_measurement_method 'omega scans'
_diffrn_radiation_monochromator graphite
_diffrn_radiation_source 'fine-focus sealed tube'
_diffrn_radiation_type MoK\a
_diffrn_radiation_wavelength 0.71073
_diffrn_reflns_av_R_equivalents 0.0000
_diffrn_reflns_av_sigmaI/netI 0.0882
_diffrn_reflns_limit_h_max 56
_diffrn_reflns_limit_h_min -56
_diffrn_reflns_limit_k_max 14
_diffrn_reflns_limit_k_min -14
_diffrn_reflns_limit_l_max 21
_diffrn_reflns_limit_l_min -21
_diffrn_reflns_number 16681
_diffrn_reflns_theta_full 28.29
_diffrn_reflns_theta_max 28.29
_diffrn_reflns_theta_min 0.96
_diffrn_standards_decay_% No
_exptl_absorpt_coefficient_mu 0.189
_exptl_absorpt_correction_T_max 0.9813
_exptl_absorpt_correction_T_min 0.8663
_exptl_absorpt_correction_type none
_exptl_crystal_colour colorless
_exptl_crystal_density_diffrn 1.092
_exptl_crystal_density_method 'not measured'
_exptl_crystal_description 'long rod'
_exptl_crystal_F_000 2832
_exptl_crystal_size_max 0.78
_exptl_crystal_size_mid 0.15
_exptl_crystal_size_min 0.10
_refine_diff_density_max 1.003
_refine_diff_density_min -0.469
_refine_diff_density_rms 0.111
_refine_ls_extinction_method none
_refine_ls_goodness_of_fit_ref 1.017
_refine_ls_hydrogen_treatment mixed
_refine_ls_matrix_type full
_refine_ls_number_parameters 376
_refine_ls_number_reflns 16681
_refine_ls_number_restraints 20
_refine_ls_restrained_S_all 1.022
_refine_ls_R_factor_all 0.1331
_refine_ls_R_factor_gt 0.0742
_refine_ls_shift/su_max 0.003
_refine_ls_shift/su_mean 0.000
_refine_ls_structure_factor_coef Fsqd
_refine_ls_weighting_details 'calc w=1/[\s^2^(Fo^2^)+(0.1049P)^2^+39.8568P] where P=(Fo^2^+2Fc^2^)/3'
_refine_ls_weighting_scheme calc
_refine_ls_wR_factor_gt 0.1865
_refine_ls_wR_factor_ref 0.2257
_reflns_number_gt 10264
_reflns_number_total 16682
_reflns_threshold_expression >2sigma(I)
_cod_data_source_file ic9913738_3.cif
_cod_data_source_block wt004
_cod_depositor_comments
;
The following automatic conversions were performed:

'_symmetry_cell_setting' value 'Monoclinic' changed to 'monoclinic'
according to the built-in table from CIF Core dictionary named
'cif_core.dic' version 2.4.1 from
2010-06-29.

'_exptl_absorpt_correction_type' value 'None' changed to
'none' according to the built-in table from CIF Core dictionary named
'cif_core.dic' version 2.4.1 from 2010-06-29.

Automatic conversion script
Id: cif_fix_values 1646 2011-03-28 12:23:43Z adriana 
;
_cod_database_code 4321289

loop_
_symmetry_equiv_pos_as_xyz
'x, y, z'
'-x, y, -z+1/2'
'x+1/2, y+1/2, z'
'-x+1/2, y+1/2, -z+1/2'
'-x, -y, -z'
'x, -y, z-1/2'
'-x+1/2, -y+1/2, -z'
'x+1/2, -y+1/2, z-1/2'

loop_
_atom_site_label
_atom_site_type_symbol
_atom_site_fract_x
_atom_site_fract_y
_atom_site_fract_z
_atom_site_U_iso_or_equiv
_atom_site_adp_type
_atom_site_occupancy
_atom_site_symmetry_multiplicity
_atom_site_calc_flag
_atom_site_refinement_flags
_atom_site_disorder_assembly
_atom_site_disorder_group
Mg1 Mg -0.10670(4) -0.13796(12) 0.36877(9) 0.0226(4) Uani 1 1 d . . .
S1 S -0.11338(3) -0.06353(9) 0.23116(7) 0.0225(3) Uani 1 1 d . . .
C1 C -0.15478(11) -0.0537(4) 0.1925(3) 0.0181(11) Uani 1 1 d . . .
C2 C -0.17186(12) -0.1605(4) 0.1627(3) 0.0178(11) Uani 1 1 d . . .
C3 C -0.20481(11) -0.1531(4) 0.1456(2) 0.0190(10) Uani 1 1 d . . .
H3 H -0.2162 -0.2248 0.1281 0.023 Uiso 1 1 calc R . .
C4 C -0.22184(10) -0.0463(4) 0.1529(3) 0.0199(10) Uani 1 1 d . . .
C5 C -0.20401(11) 0.0584(4) 0.1721(3) 0.0205(11) Uani 1 1 d . . .
H5 H -0.2148 0.1339 0.1723 0.025 Uiso 1 1 calc R . .
C6 C -0.17113(11) 0.0589(4) 0.1911(2) 0.0174(10) Uani 1 1 d . . .
C7 C -0.15668(11) -0.2846(4) 0.1444(3) 0.0209(10) Uani 1 1 d . . .
C8 C -0.14139(11) -0.3503(3) 0.2214(3) 0.0258(12) Uani 1 1 d . . .
H8A H -0.1326 -0.4282 0.2071 0.039 Uiso 1 1 calc R . .
H8B H -0.1574 -0.3650 0.2561 0.039 Uiso 1 1 calc R . .
H8C H -0.1245 -0.2994 0.2498 0.039 Uiso 1 1 calc R . .
C9 C -0.18168(10) -0.3742(3) 0.1014(3) 0.0249(11) Uani 1 1 d . . .
H9A H -0.1940 -0.3336 0.0550 0.037 Uiso 1 1 calc R . .
H9B H -0.1958 -0.4001 0.1388 0.037 Uiso 1 1 calc R . .
H9C H -0.1710 -0.4456 0.0830 0.037 Uiso 1 1 calc R . .
C10 C -0.13268(10) -0.2650(4) 0.0860(3) 0.0245(11) Uani 1 1 d . . .
H10A H -0.1174 -0.2022 0.1076 0.037 Uiso 1 1 calc R . .
H10B H -0.1438 -0.2389 0.0336 0.037 Uiso 1 1 calc R . .
H10C H -0.1215 -0.3415 0.0797 0.037 Uiso 1 1 calc R . .
C11 C -0.25794(11) -0.0386(4) 0.1352(3) 0.0226(12) Uani 1 1 d . . .
C12 C -0.27052(12) 0.0220(4) 0.2069(3) 0.0361(14) Uani 1 1 d . . .
H12A H -0.2628 0.1060 0.2130 0.054 Uiso 1 1 calc R . .
H12B H -0.2631 -0.0238 0.2562 0.054 Uiso 1 1 calc R . .
H12C H -0.2937 0.0221 0.1971 0.054 Uiso 1 1 calc R . .
C13 C -0.26786(11) 0.0405(4) 0.0602(3) 0.0323(13) Uani 1 1 d . . .
H13A H -0.2908 0.0513 0.0517 0.048 Uiso 1 1 calc R . .
H13B H -0.2615 0.0004 0.0131 0.048 Uiso 1 1 calc R . .
H13C H -0.2576 0.1203 0.0679 0.048 Uiso 1 1 calc R . .
C14 C -0.27326(10) -0.1640(3) 0.1208(3) 0.0273(12) Uani 1 1 d . . .
H14A H -0.2665 -0.2164 0.1674 0.041 Uiso 1 1 calc R . .
H14B H -0.2668 -0.2008 0.0728 0.041 Uiso 1 1 calc R . .
H14C H -0.2963 -0.1554 0.1129 0.041 Uiso 1 1 calc R . .
C15 C -0.15510(11) 0.1854(4) 0.2141(3) 0.0239(11) Uani 1 1 d . . .
C16 C -0.12792(11) 0.2134(4) 0.1693(3) 0.0280(12) Uani 1 1 d . . .
H16A H -0.1198 0.2952 0.1837 0.042 Uiso 1 1 calc R . .
H16B H -0.1353 0.2096 0.1113 0.042 Uiso 1 1 calc R . .
H16C H -0.1111 0.1534 0.1838 0.042 Uiso 1 1 calc R . .
C17 C -0.17898(11) 0.2926(3) 0.1923(3) 0.0339(13) Uani 1 1 d . . .
H17A H -0.1680 0.3705 0.2033 0.051 Uiso 1 1 calc R . .
H17B H -0.1961 0.2863 0.2248 0.051 Uiso 1 1 calc R . .
H17C H -0.1878 0.2880 0.1352 0.051 Uiso 1 1 calc R . .
C18 C -0.14504(11) 0.1905(4) 0.3046(3) 0.0273(12) Uani 1 1 d . . .
H18A H -0.1288 0.1288 0.3207 0.041 Uiso 1 1 calc R . .
H18B H -0.1633 0.1746 0.3316 0.041 Uiso 1 1 calc R . .
H18C H -0.1365 0.2715 0.3198 0.041 Uiso 1 1 calc R . .
N1 N -0.08168(8) -0.2908(3) 0.3931(2) 0.0207(9) Uani 1 1 d . . .
Si1 Si -0.09261(3) -0.41039(11) 0.44680(8) 0.0278(3) Uani 1 1 d . . .
C19 C -0.13601(11) -0.4081(4) 0.4521(3) 0.0372(14) Uani 1 1 d . . .
H19A H -0.1414 -0.3326 0.4781 0.056 Uiso 1 1 calc R . .
H19B H -0.1415 -0.4782 0.4834 0.056 Uiso 1 1 calc R . .
H19C H -0.1479 -0.4122 0.3976 0.056 Uiso 1 1 calc R . .
C20 C -0.07223(12) -0.4161(4) 0.5536(3) 0.0356(13) Uani 1 1 d . . .
H20A H -0.0494 -0.4240 0.5544 0.053 Uiso 1 1 calc R . .
H20B H -0.0800 -0.4862 0.5809 0.053 Uiso 1 1 calc R . .
H20C H -0.0766 -0.3409 0.5813 0.053 Uiso 1 1 calc R . .
C21 C -0.08522(12) -0.5630(4) 0.4019(3) 0.0444(16) Uani 1 1 d . . .
H21A H -0.0935 -0.5625 0.3443 0.067 Uiso 1 1 calc R . .
H21B H -0.0958 -0.6268 0.4286 0.067 Uiso 1 1 calc R . .
H21C H -0.0625 -0.5791 0.4094 0.067 Uiso 1 1 calc R . .
Si2 Si -0.04753(3) -0.29329(11) 0.35213(8) 0.0269(3) Uani 1 1 d . . .
C22 C -0.05209(11) -0.3712(4) 0.2528(3) 0.0429(14) Uani 1 1 d . . .
H22A H -0.0581 -0.4564 0.2592 0.064 Uiso 1 1 calc R . .
H22B H -0.0320 -0.3681 0.2316 0.064 Uiso 1 1 calc R . .
H22C H -0.0685 -0.3302 0.2154 0.064 Uiso 1 1 calc R . .
C23 C -0.01316(11) -0.3680(4) 0.4191(3) 0.0380(13) Uani 1 1 d . . .
H23A H -0.0093 -0.3255 0.4709 0.057 Uiso 1 1 calc R . .
H23B H 0.0058 -0.3634 0.3931 0.057 Uiso 1 1 calc R . .
H23C H -0.0182 -0.4535 0.4279 0.057 Uiso 1 1 calc R . .
C24 C -0.03389(11) -0.1336(4) 0.3330(3) 0.0360(13) Uani 1 1 d . . .
H24A H -0.0507 -0.0904 0.2980 0.054 Uiso 1 1 calc R . .
H24B H -0.0150 -0.1376 0.3069 0.054 Uiso 1 1 calc R . .
H24C H -0.0290 -0.0900 0.3842 0.054 Uiso 1 1 calc R . .
O1 O -0.08334(7) -0.0185(2) 0.44994(19) 0.0259(8) Uani 1 1 d . . .
C25 C -0.07401(12) 0.1068(4) 0.4391(3) 0.0392(14) Uani 1 1 d . . .
H25A H -0.0913 0.1634 0.4465 0.047 Uiso 1 1 calc R . .
H25B H -0.0684 0.1189 0.3847 0.047 Uiso 1 1 calc R . .
C26 C -0.04579(12) 0.1275(4) 0.5022(3) 0.0474(16) Uani 1 1 d . . .
H26A H -0.0441 0.2142 0.5186 0.057 Uiso 1 1 calc R . .
H26B H -0.0261 0.1026 0.4828 0.057 Uiso 1 1 calc R . .
C27 C -0.05232(12) 0.0478(4) 0.5707(3) 0.0405(14) Uani 1 1 d . . .
H27A H -0.0325 0.0251 0.6059 0.049 Uiso 1 1 calc R . .
H27B H -0.0665 0.0891 0.6034 0.049 Uiso 1 1 calc R . .
C28 C -0.06787(12) -0.0613(4) 0.5288(3) 0.0356(13) Uani 1 1 d . . .
H28A H -0.0520 -0.1247 0.5224 0.043 Uiso 1 1 calc R . .
H28B H -0.0836 -0.0961 0.5598 0.043 Uiso 1 1 calc R . .
O2 O -0.14934(7) -0.1081(2) 0.40670(18) 0.0230(8) Uani 1 1 d . . .
C29 C -0.18047(12) -0.1499(4) 0.3677(3) 0.0300(13) Uani 1 1 d . . .
H29A H -0.1803 -0.2388 0.3578 0.036 Uiso 1 1 calc R . .
H29B H -0.1867 -0.1075 0.3157 0.036 Uiso 1 1 calc R . .
C30 C -0.20264(12) -0.1191(4) 0.4254(3) 0.0398(14) Uani 1 1 d . . .
H30A H -0.2026 -0.1833 0.4667 0.048 Uiso 1 1 calc R . .
H30B H -0.2245 -0.1076 0.3971 0.048 Uiso 1 1 calc R . .
C31 C -0.18918(11) -0.0018(4) 0.4619(3) 0.0333(13) Uani 1 1 d . . .
H31A H -0.1957 0.0122 0.5152 0.040 Uiso 1 1 calc R . .
H31B H -0.1960 0.0684 0.4265 0.040 Uiso 1 1 calc R . .
C32 C -0.15405(11) -0.0210(4) 0.4694(3) 0.0270(12) Uani 1 1 d . . .
H32A H -0.1432 0.0569 0.4617 0.032 Uiso 1 1 calc R . .
H32B H -0.1456 -0.0538 0.5232 0.032 Uiso 1 1 calc R . .
C1S C -0.0309(3) -0.2068(18) 0.7490(7) 0.123(3) Uani 0.50 1 d PD . .
C3S C 0.0142(3) -0.242(2) 0.6820(6) 0.123(3) Uani 0.50 1 d PD . .
C2S C -0.0192(3) -0.1979(17) 0.6702(6) 0.123(3) Uani 0.50 1 d PD . .
C4S C -0.0245(3) -0.2580(18) 0.7299(7) 0.123(3) Uani 0.50 1 d PD . .
C5S C 0.0038(3) -0.243(2) 0.6890(6) 0.123(3) Uani 0.50 1 d PD . .

loop_
_atom_site_aniso_label
_atom_site_aniso_U_11
_atom_site_aniso_U_22
_atom_site_aniso_U_33
_atom_site_aniso_U_23
_atom_site_aniso_U_13
_atom_site_aniso_U_12
Mg1 0.0200(9) 0.0187(8) 0.0289(9) -0.0015(7) 0.0030(7) -0.0014(7)
S1 0.0174(6) 0.0211(6) 0.0290(7) 0.0016(5) 0.0032(6) -0.0015(5)
C1 0.019(3) 0.018(3) 0.017(3) 0.004(2) 0.003(2) 0.002(2)
C2 0.021(3) 0.020(3) 0.014(2) 0.004(2) 0.008(2) -0.001(2)
C3 0.026(3) 0.015(2) 0.015(3) -0.001(2) -0.001(2) -0.003(2)
C4 0.020(3) 0.020(2) 0.020(3) 0.0017(19) 0.004(2) 0.000(2)
C5 0.024(3) 0.012(2) 0.024(3) 0.001(2) 0.000(2) 0.001(2)
C6 0.020(3) 0.021(2) 0.011(2) 0.000(2) 0.003(2) -0.004(2)
C7 0.026(3) 0.013(2) 0.022(3) -0.001(2) -0.001(2) -0.002(2)
C8 0.028(3) 0.013(2) 0.037(3) 0.003(2) 0.007(3) 0.002(2)
C9 0.031(3) 0.017(2) 0.026(3) -0.006(2) 0.001(2) 0.004(2)
C10 0.028(3) 0.019(2) 0.027(3) 0.002(2) 0.006(2) 0.004(2)
C11 0.018(3) 0.022(2) 0.026(3) -0.001(2) -0.004(2) 0.000(2)
C12 0.029(4) 0.030(3) 0.049(4) -0.012(3) 0.006(3) 0.000(2)
C13 0.015(3) 0.029(3) 0.050(4) 0.001(3) -0.004(3) -0.001(2)
C14 0.017(3) 0.027(3) 0.038(3) -0.003(2) 0.002(2) -0.002(2)
C15 0.021(3) 0.014(2) 0.037(3) 0.002(2) 0.008(2) -0.002(2)
C16 0.031(3) 0.020(2) 0.032(3) 0.009(2) 0.001(3) -0.006(2)
C17 0.036(3) 0.014(2) 0.050(3) -0.002(2) 0.000(3) -0.002(2)
C18 0.029(3) 0.023(3) 0.029(3) -0.003(2) 0.002(2) -0.002(2)
N1 0.018(2) 0.0133(18) 0.030(2) 0.0017(18) 0.0000(18) -0.0009(16)
Si1 0.0251(9) 0.0228(7) 0.0338(9) 0.0043(7) -0.0009(7) -0.0037(6)
C19 0.032(3) 0.039(3) 0.040(3) 0.019(3) 0.003(3) -0.005(3)
C20 0.043(4) 0.027(3) 0.035(3) 0.011(2) -0.001(3) -0.007(2)
C21 0.044(4) 0.025(3) 0.064(4) -0.005(3) 0.008(3) -0.010(3)
Si2 0.0187(8) 0.0269(7) 0.0341(9) -0.0025(7) 0.0011(7) -0.0001(6)
C22 0.027(3) 0.059(3) 0.043(3) -0.017(3) 0.007(3) -0.006(3)
C23 0.024(3) 0.036(3) 0.052(3) -0.004(3) 0.000(3) 0.004(2)
C24 0.020(3) 0.045(3) 0.043(3) -0.001(3) 0.005(3) -0.004(2)
O1 0.0259(19) 0.0213(17) 0.028(2) -0.0011(15) -0.0043(17) -0.0033(14)
C25 0.036(4) 0.021(3) 0.055(4) 0.004(3) -0.010(3) -0.014(2)
C26 0.036(4) 0.027(3) 0.073(4) -0.005(3) -0.010(3) -0.013(3)
C27 0.037(4) 0.041(3) 0.042(4) -0.020(3) 0.001(3) -0.003(3)
C28 0.039(4) 0.035(3) 0.033(3) -0.004(3) 0.005(3) -0.004(3)
O2 0.021(2) 0.0243(18) 0.0236(18) -0.0088(15) 0.0029(15) -0.0014(15)
C29 0.021(3) 0.035(3) 0.034(3) -0.008(2) 0.004(3) 0.000(2)
C30 0.030(3) 0.035(3) 0.056(4) -0.012(3) 0.011(3) -0.005(3)
C31 0.034(3) 0.036(3) 0.033(3) -0.006(2) 0.016(3) 0.005(3)
C32 0.032(3) 0.022(3) 0.025(3) -0.004(2) -0.001(3) -0.007(2)
C1S 0.090(7) 0.232(8) 0.048(4) -0.039(5) 0.016(4) -0.033(7)
C3S 0.090(7) 0.232(8) 0.048(4) -0.039(5) 0.016(4) -0.033(7)
C2S 0.090(7) 0.232(8) 0.048(4) -0.039(5) 0.016(4) -0.033(7)
C4S 0.090(7) 0.232(8) 0.048(4) -0.039(5) 0.016(4) -0.033(7)
C5S 0.090(7) 0.232(8) 0.048(4) -0.039(5) 0.016(4) -0.033(7)

loop_
_atom_type_symbol
_atom_type_description
_atom_type_scat_dispersion_real
_atom_type_scat_dispersion_imag
_atom_type_scat_source
C C 0.0033 0.0016 'International Tables Vol C Tables 4.2.6.8 and 6.1.1.4'
H H 0.0000 0.0000 'International Tables Vol C Tables 4.2.6.8 and 6.1.1.4'
N N 0.0061 0.0033 'International Tables Vol C Tables 4.2.6.8 and 6.1.1.4'
O O 0.0106 0.0060 'International Tables Vol C Tables 4.2.6.8 and 6.1.1.4'
Mg Mg 0.0486 0.0363 'International Tables Vol C Tables 4.2.6.8 and 6.1.1.4'
Si Si 0.0817 0.0704 'International Tables Vol C Tables 4.2.6.8 and 6.1.1.4'
S S 0.1246 0.1234 'International Tables Vol C Tables 4.2.6.8 and 6.1.1.4'

loop_
_geom_angle_atom_site_label_1
_geom_angle_atom_site_label_2
_geom_angle_atom_site_label_3
_geom_angle
_geom_angle_site_symmetry_1
_geom_angle_site_symmetry_3
_geom_angle_publ_flag
N1 Mg1 O1 102.06(14) . . ?
N1 Mg1 O2 123.05(14) . . ?
O1 Mg1 O2 93.33(13) . . ?
N1 Mg1 S1 117.29(12) . . ?
O1 Mg1 S1 113.35(11) . . ?
O2 Mg1 S1 105.17(11) . . ?
N1 Mg1 Si2 30.40(10) . . ?
O1 Mg1 Si2 95.13(10) . . ?
O2 Mg1 Si2 153.42(10) . . ?
S1 Mg1 Si2 94.47(6) . . ?
C1 S1 Mg1 109.38(14) . . ?
C6 C1 C2 118.9(4) . . ?
C6 C1 S1 121.0(3) . . ?
C2 C1 S1 120.1(3) . . ?
C3 C2 C1 118.0(4) . . ?
C3 C2 C7 116.6(4) . . ?
C1 C2 C7 125.3(4) . . ?
C4 C3 C2 123.7(4) . . ?
C5 C4 C3 116.0(4) . . ?
C5 C4 C11 120.1(4) . . ?
C3 C4 C11 123.7(4) . . ?
C4 C5 C6 123.8(4) . . ?
C5 C6 C1 118.6(4) . . ?
C5 C6 C15 116.6(4) . . ?
C1 C6 C15 124.7(4) . . ?
C8 C7 C10 111.2(4) . . ?
C8 C7 C9 105.8(3) . . ?
C10 C7 C9 105.7(3) . . ?
C8 C7 C2 112.3(3) . . ?
C10 C7 C2 110.0(3) . . ?
C9 C7 C2 111.5(4) . . ?
C14 C11 C4 112.2(4) . . ?
C14 C11 C13 108.6(4) . . ?
C4 C11 C13 109.6(4) . . ?
C14 C11 C12 108.6(4) . . ?
C4 C11 C12 109.5(4) . . ?
C13 C11 C12 108.2(4) . . ?
C16 C15 C18 111.7(4) . . ?
C16 C15 C17 104.8(4) . . ?
C18 C15 C17 106.5(4) . . ?
C16 C15 C6 113.4(4) . . ?
C18 C15 C6 109.0(4) . . ?
C17 C15 C6 111.2(4) . . ?
Si1 N1 Si2 121.6(2) . . ?
Si1 N1 Mg1 125.1(2) . . ?
Si2 N1 Mg1 113.33(18) . . ?
N1 Si1 C19 111.73(19) . . ?
N1 Si1 C20 114.18(19) . . ?
C19 Si1 C20 106.0(2) . . ?
N1 Si1 C21 113.4(2) . . ?
C19 Si1 C21 105.0(2) . . ?
C20 Si1 C21 105.8(2) . . ?
N1 Si2 C22 113.0(2) . . ?
N1 Si2 C24 111.07(19) . . ?
C22 Si2 C24 105.4(2) . . ?
N1 Si2 C23 113.7(2) . . ?
C22 Si2 C23 107.5(2) . . ?
C24 Si2 C23 105.6(2) . . ?
N1 Si2 Mg1 36.27(11) . . ?
C22 Si2 Mg1 110.99(16) . . ?
C24 Si2 Mg1 77.53(15) . . ?
C23 Si2 Mg1 138.93(16) . . ?
C25 O1 C28 108.8(3) . . ?
C25 O1 Mg1 129.8(3) . . ?
C28 O1 Mg1 120.5(2) . . ?
O1 C25 C26 105.2(4) . . ?
C25 C26 C27 103.3(4) . . ?
C28 C27 C26 103.0(4) . . ?
O1 C28 C27 106.2(4) . . ?
C32 O2 C29 108.2(3) . . ?
C32 O2 Mg1 123.8(3) . . ?
C29 O2 Mg1 127.0(3) . . ?
O2 C29 C30 105.2(4) . . ?
C29 C30 C31 102.6(4) . . ?
C30 C31 C32 103.3(4) . . ?
O2 C32 C31 106.1(4) . . ?
C4S C1S C3S 89(2) . 2_556 ?
C4S C1S C2S 56.9(18) . . ?
C3S C1S C2S 126.1(9) 2_556 . ?
C4S C1S C5S 78.2(19) . 2_556 ?
C3S C1S C5S 18.3(8) 2_556 2_556 ?
C2S C1S C5S 107.92(12) . 2_556 ?
C4S C1S C5S 40.9(17) . . ?
C3S C1S C5S 92.4(11) 2_556 . ?
C2S C1S C5S 34.0(7) . . ?
C5S C1S C5S 74.7(7) 2_556 . ?
C1S C3S C2S 113.8(13) 2_556 . ?
C1S C3S C4S 28.9(11) 2_556 2_556 ?
C2S C3S C4S 107.72(16) . 2_556 ?
C1S C3S C4S 92.5(8) 2_556 . ?
C2S C3S C4S 39.7(9) . . ?
C4S C3S C4S 73.8(7) 2_556 . ?
C5S C2S C4S 78.2(14) . . ?
C5S C2S C3S 12.6(15) . . ?
C4S C2S C3S 90.8(13) . . ?
C5S C2S C1S 96.9(9) . . ?
C4S C2S C1S 28.8(12) . . ?
C3S C2S C1S 107.83(15) . . ?
C1S C4S C2S 94(3) . . ?
C1S C4S C5S 121(3) . . ?
C2S C4S C5S 46.5(12) . . ?
C1S C4S C3S 62.5(18) . 2_556 ?
C2S C4S C3S 132.2(17) . 2_556 ?
C5S C4S C3S 107.84(14) . 2_556 ?
C1S C4S C5S 74.1(15) . 2_556 ?
C2S C4S C5S 120.8(15) . 2_556 ?
C5S C4S C5S 89.9(7) . 2_556 ?
C3S C4S C5S 18.3(8) 2_556 2_556 ?
C1S C4S C3S 121(2) . . ?
C2S C4S C3S 49.5(8) . . ?
C5S C4S C3S 3.3(8) . . ?
C3S C4S C3S 104.9(6) 2_556 . ?
C5S C4S C3S 86.8(10) 2_556 . ?
C2S C5S C4S 55.3(11) . . ?
C2S C5S C1S 130(2) . 2_556 ?
C4S C5S C1S 107.88(12) . 2_556 ?
C2S C5S C4S 132.8(15) . 2_556 ?
C4S C5S C4S 88.8(9) . 2_556 ?
C1S C5S C4S 27.7(11) 2_556 2_556 ?
C2S C5S C1S 49.1(7) . . ?
C4S C5S C1S 18.4(11) . . ?
C1S C5S C1S 98.9(8) 2_556 . ?
C4S C5S C1S 86.8(7) 2_556 . ?

loop_
_geom_bond_atom_site_label_1
_geom_bond_atom_site_label_2
_geom_bond_distance
_geom_bond_site_symmetry_2
_geom_bond_publ_flag
Mg1 N1 1.998(3) . ?
Mg1 O1 2.042(3) . ?
Mg1 O2 2.051(3) . ?
Mg1 S1 2.4313(19) . ?
Mg1 Si2 3.102(2) . ?
S1 C1 1.797(5) . ?
C1 C6 1.419(5) . ?
C1 C2 1.431(6) . ?
C2 C3 1.399(6) . ?
C2 C7 1.560(6) . ?
C3 C4 1.395(5) . ?
C4 C5 1.390(5) . ?
C4 C11 1.532(6) . ?
C5 C6 1.396(6) . ?
C6 C15 1.571(5) . ?
C7 C8 1.539(6) . ?
C7 C10 1.542(6) . ?
C7 C9 1.550(5) . ?
C11 C14 1.528(5) . ?
C11 C13 1.539(6) . ?
C11 C12 1.545(6) . ?
C15 C16 1.512(6) . ?
C15 C18 1.519(6) . ?
C15 C17 1.565(6) . ?
N1 Si1 1.700(3) . ?
N1 Si2 1.709(4) . ?
Si1 C19 1.875(5) . ?
Si1 C20 1.876(5) . ?
Si1 C21 1.884(4) . ?
Si2 C22 1.861(5) . ?
Si2 C24 1.890(4) . ?
Si2 C23 1.898(5) . ?
O1 C25 1.451(5) . ?
O1 C28 1.467(5) . ?
C25 C26 1.500(6) . ?
C26 C27 1.507(6) . ?
C27 C28 1.495(6) . ?
O2 C32 1.461(5) . ?
O2 C29 1.467(5) . ?
C29 C30 1.497(6) . ?
C30 C31 1.503(6) . ?
C31 C32 1.505(6) . ?
C1S C4S 0.72(3) . ?
C1S C3S 1.32(2) 2_556 ?
C1S C2S 1.492(6) . ?
C1S C5S 1.492(6) 2_556 ?
C1S C5S 1.96(2) . ?
C3S C1S 1.32(2) 2_556 ?
C3S C2S 1.491(6) . ?
C3S C4S 1.492(6) 2_556 ?
C3S C4S 1.96(2) . ?
C2S C5S 1.10(3) . ?
C2S C4S 1.25(2) . ?
C4S C5S 1.492(6) . ?
C4S C3S 1.492(6) 2_556 ?
C4S C5S 1.52(2) 2_556 ?
C5S C1S 1.492(6) 2_556 ?
C5S C4S 1.52(2) 2_556 ?
